data_4121199
loop_
_publ_author_name
'Christophe Werl\'e'
'Corinne Bailly'
'Lydia Karmazin-Brelot'
'Xavier-Fr\'ed\'eric Le Goff'
'Louis Ricard'
'Jean-Pierre Djukic'

_publ_contact_author_address
;UMR 7177
Universite de Strasbourg
4 rue Blaise Pascal
67000 Strasbourg
FRANCE
;
_publ_contact_author_email djukic@unistra.fr
_publ_contact_author_name 'Jean-Pierre DJUKIC'
_publ_contact_author_phone +33(0)368851523
_publ_section_title
;
 Hemichelation, a Way To Stabilize Electron-Unsaturated Complexes: The
 Case of T-Shaped Pd and Pt Metallacycles.
;
_journal_name_full 'Journal of the American Chemical Society'
_journal_page_first 17839
_journal_page_last 17852
_journal_paper_doi 10.1021/ja4076327
_journal_volume 135
_journal_year 2013
_chemical_formula_moiety 'C13 H10 Cr O3'
_chemical_formula_sum 'C13 H10 Cr O3'
_chemical_formula_weight 266.21
_space_group_IT_number 19
_symmetry_cell_setting orthorhombic
_symmetry_space_group_name_Hall 'P 2ac 2ab'
_symmetry_space_group_name_H-M 'P 21 21 21'
_atom_sites_solution_hydrogens geom
_atom_sites_solution_primary direct
_atom_sites_solution_secondary difmap
_audit_creation_method SHELXL-97
_cell_angle_alpha 90.00
_cell_angle_beta 90.00
_cell_angle_gamma 90.00
_cell_formula_units_Z 4
_cell_length_a 8.5819(3)
_cell_length_b 10.7371(4)
_cell_length_c 12.1553(5)
_cell_measurement_reflns_used 6572
_cell_measurement_temperature 173(2)
_cell_measurement_theta_max 31.98
_cell_measurement_theta_min 3.04
_cell_volume 1120.05(7)
_computing_cell_refinement 'Bruker SAINT'
_computing_data_collection 'Bruker APEX2'
_computing_data_reduction 'Bruker SAINT'
_computing_molecular_graphics 'Bruker SHELXTL'
_computing_publication_material 'Bruker SHELXTL'
_computing_structure_refinement 'SHELXL-97 (Sheldrick, 2008)'
_computing_structure_solution 'SHELXS-97 (Sheldrick, 2008)'
_diffrn_ambient_temperature 173(2)
_diffrn_measured_fraction_theta_full 0.998
_diffrn_measured_fraction_theta_max 0.998
_diffrn_measurement_device_type 'Bruker APEX-II CCD'
_diffrn_measurement_method '\f and \w scans'
_diffrn_radiation_monochromator graphite
_diffrn_radiation_source 'fine-focus sealed tube'
_diffrn_radiation_type MoK\a
_diffrn_radiation_wavelength 0.71073
_diffrn_reflns_av_R_equivalents 0.0169
_diffrn_reflns_av_sigmaI/netI 0.0290
_diffrn_reflns_limit_h_max 12
_diffrn_reflns_limit_h_min -12
_diffrn_reflns_limit_k_max 15
_diffrn_reflns_limit_k_min -15
_diffrn_reflns_limit_l_max 18
_diffrn_reflns_limit_l_min -17
_diffrn_reflns_number 8678
_diffrn_reflns_theta_full 32.00
_diffrn_reflns_theta_max 32.00
_diffrn_reflns_theta_min 2.53
_exptl_absorpt_coefficient_mu 1.012
_exptl_absorpt_correction_T_max 0.7511
_exptl_absorpt_correction_T_min 0.6877
_exptl_absorpt_correction_type multi-scan
_exptl_absorpt_process_details sadabs
_exptl_crystal_colour yellow
_exptl_crystal_density_diffrn 1.579
_exptl_crystal_description prism
_exptl_crystal_F_000 544
_exptl_crystal_size_max 0.40
_exptl_crystal_size_mid 0.35
_exptl_crystal_size_min 0.30
_refine_diff_density_max 0.333
_refine_diff_density_min -0.392
_refine_diff_density_rms 0.054
_refine_ls_abs_structure_details 'Flack H D (1983), Acta Cryst. A39, 876-881'
_refine_ls_abs_structure_Flack 0.001(16)
_refine_ls_extinction_method none
_refine_ls_goodness_of_fit_ref 1.053
_refine_ls_hydrogen_treatment constr
_refine_ls_matrix_type full
_refine_ls_number_parameters 155
_refine_ls_number_reflns 3666
_refine_ls_number_restraints 0
_refine_ls_restrained_S_all 1.053
_refine_ls_R_factor_all 0.0282
_refine_ls_R_factor_gt 0.0247
_refine_ls_shift/su_max 0.001
_refine_ls_shift/su_mean 0.000
_refine_ls_structure_factor_coef Fsqd
_refine_ls_weighting_details 'calc w=1/[\s^2^(Fo^2^)+(0.0371P)^2^+0.2022P] where P=(Fo^2^+2Fc^2^)/3'
_refine_ls_weighting_scheme calc
_refine_ls_wR_factor_gt 0.0675
_refine_ls_wR_factor_ref 0.0694
_reflns_number_gt 3430
_reflns_number_total 3666
_reflns_threshold_expression I>2\s(I)
_cod_data_source_file ja4076327_si_002_11.cif
_cod_data_source_block pR-1
_cod_database_code 4121199

loop_
_symmetry_equiv_pos_as_xyz
'x, y, z'
'x+1/2, -y+1/2, -z'
'-x, y+1/2, -z+1/2'
'-x+1/2, -y, z+1/2'

loop_
_atom_site_label
_atom_site_type_symbol
_atom_site_fract_x
_atom_site_fract_y
_atom_site_fract_z
_atom_site_U_iso_or_equiv
_atom_site_adp_type
_atom_site_occupancy
_atom_site_symmetry_multiplicity
_atom_site_calc_flag
_atom_site_refinement_flags
C1 C 1.02762(16) 0.08191(13) 0.11300(13) 0.0201(3) Uani 1 1 d .
C2 C 0.94153(18) 0.18582(14) 0.14735(15) 0.0255(3) Uani 1 1 d .
H2 H 0.9452 0.2134 0.2216 0.031 Uiso 1 1 calc R
C3 C 0.84884(18) 0.24870(13) 0.06829(17) 0.0293(3) Uani 1 1 d .
H3 H 0.7900 0.3195 0.0901 0.035 Uiso 1 1 calc R
C4 C 0.8423(2) 0.20860(15) -0.04123(15) 0.0303(3) Uani 1 1 d .
H4 H 0.7805 0.2528 -0.0930 0.036 Uiso 1 1 calc R
C5 C 0.92796(18) 0.10197(16) -0.07519(14) 0.0269(3) Uani 1 1 d .
H5 H 0.9209 0.0728 -0.1488 0.032 Uiso 1 1 calc R
C6 C 1.02257(15) 0.04064(14) 0.00103(12) 0.0205(3) Uani 1 1 d .
C7 C 1.12963(18) -0.06659(15) -0.01066(13) 0.0249(3) Uani 1 1 d .
H7 H 1.1481 -0.1138 -0.0755 0.030 Uiso 1 1 calc R
C8 C 1.19916(16) -0.08506(13) 0.09363(14) 0.0254(3) Uani 1 1 d .
C9 C 1.13987(17) 0.00147(14) 0.17338(13) 0.0232(3) Uani 1 1 d .
H9A H 1.2255 0.0521 0.2047 0.028 Uiso 1 1 calc R
H9B H 1.0869 -0.0432 0.2340 0.028 Uiso 1 1 calc R
C10 C 1.3191(2) -0.18165(16) 0.11768(18) 0.0352(4) Uani 1 1 d .
H10A H 1.2700 -0.2524 0.1549 0.053 Uiso 1 1 calc R
H10B H 1.3998 -0.1461 0.1653 0.053 Uiso 1 1 calc R
H10C H 1.3664 -0.2099 0.0487 0.053 Uiso 1 1 calc R
C11 C 0.6329(2) -0.01030(16) -0.03148(14) 0.0269(3) Uani 1 1 d .
C12 C 0.61237(18) 0.08900(14) 0.15864(13) 0.0231(3) Uani 1 1 d .
C13 C 0.78705(19) -0.10166(14) 0.13420(13) 0.0243(3) Uani 1 1 d .
O1 O 0.54265(17) -0.04921(16) -0.09290(12) 0.0439(3) Uani 1 1 d .
O2 O 0.50824(15) 0.11002(13) 0.21642(11) 0.0338(3) Uani 1 1 d .
O3 O 0.79483(18) -0.19709(12) 0.17800(12) 0.0398(3) Uani 1 1 d .
Cr1 Cr 0.77592(3) 0.051524(19) 0.067239(18) 0.01799(6) Uani 1 1 d .

loop_
_atom_site_aniso_label
_atom_site_aniso_U_11
_atom_site_aniso_U_22
_atom_site_aniso_U_33
_atom_site_aniso_U_23
_atom_site_aniso_U_13
_atom_site_aniso_U_12
C1 0.0162(6) 0.0204(6) 0.0237(6) -0.0012(5) -0.0002(5) -0.0031(4)
C2 0.0205(6) 0.0222(6) 0.0338(8) -0.0059(6) 0.0000(6) -0.0025(5)
C3 0.0223(6) 0.0185(6) 0.0472(9) 0.0024(7) 0.0009(8) 0.0002(5)
C4 0.0253(7) 0.0284(7) 0.0373(9) 0.0138(6) 0.0004(7) 0.0018(6)
C5 0.0241(6) 0.0338(7) 0.0226(7) 0.0083(6) 0.0012(6) -0.0004(6)
C6 0.0168(5) 0.0235(6) 0.0212(6) 0.0029(5) 0.0016(5) -0.0017(5)
C7 0.0222(6) 0.0279(7) 0.0247(7) -0.0007(6) 0.0029(5) 0.0025(6)
C8 0.0168(6) 0.0220(5) 0.0375(8) 0.0052(6) 0.0017(6) -0.0002(5)
C9 0.0175(6) 0.0267(7) 0.0253(7) 0.0013(6) -0.0022(5) -0.0019(5)
C10 0.0255(7) 0.0284(7) 0.0517(11) 0.0084(8) 0.0011(8) 0.0070(6)
C11 0.0253(7) 0.0332(7) 0.0222(6) 0.0004(6) -0.0018(6) -0.0012(6)
C12 0.0206(6) 0.0243(6) 0.0244(7) 0.0003(6) -0.0024(5) -0.0021(5)
C13 0.0203(6) 0.0259(6) 0.0268(7) 0.0010(5) -0.0033(6) -0.0026(6)
O1 0.0376(7) 0.0607(9) 0.0334(7) -0.0061(7) -0.0122(5) -0.0116(7)
O2 0.0248(5) 0.0421(7) 0.0343(7) -0.0027(6) 0.0068(5) -0.0007(5)
O3 0.0424(8) 0.0278(5) 0.0494(8) 0.0125(5) -0.0061(7) -0.0037(5)
Cr1 0.01554(9) 0.01925(9) 0.01917(9) 0.00096(8) -0.00145(8) -0.00079(8)

loop_
_atom_type_symbol
_atom_type_description
_atom_type_scat_dispersion_real
_atom_type_scat_dispersion_imag
_atom_type_scat_source
C C 0.0033 0.0016 'International Tables Vol C Tables 4.2.6.8 and 6.1.1.4'
H H 0.0000 0.0000 'International Tables Vol C Tables 4.2.6.8 and 6.1.1.4'
O O 0.0106 0.0060 'International Tables Vol C Tables 4.2.6.8 and 6.1.1.4'
Cr Cr 0.3209 0.6236 'International Tables Vol C Tables 4.2.6.8 and 6.1.1.4'

loop_
_geom_angle_atom_site_label_1
_geom_angle_atom_site_label_2
_geom_angle_atom_site_label_3
_geom_angle
C2 C1 C6 120.89(14)
C2 C1 C9 131.03(14)
C6 C1 C9 108.00(12)
C2 C1 Cr1 71.56(9)
C6 C1 Cr1 72.04(8)
C9 C1 Cr1 131.17(10)
C1 C2 C3 118.20(15)
C1 C2 Cr1 72.15(9)
C3 C2 Cr1 69.94(9)
C1 C2 H2 120.9
C3 C2 H2 120.9
Cr1 C2 H2 129.2
C4 C3 C2 121.34(14)
C4 C3 Cr1 71.84(9)
C2 C3 Cr1 72.93(9)
C4 C3 H3 119.3
C2 C3 H3 119.3
Cr1 C3 H3 128.2
C3 C4 C5 120.20(15)
C3 C4 Cr1 71.25(9)
C5 C4 Cr1 72.10(9)
C3 C4 H4 119.9
C5 C4 H4 119.9
Cr1 C4 H4 129.1
C6 C5 C4 119.17(16)
C6 C5 Cr1 73.22(9)
C4 C5 Cr1 70.63(9)
C6 C5 H5 120.4
C4 C5 H5 120.4
Cr1 C5 H5 127.8
C5 C6 C1 120.14(14)
C5 C6 C7 131.60(15)
C1 C6 C7 108.26(12)
C5 C6 Cr1 70.64(9)
C1 C6 Cr1 71.03(8)
C7 C6 Cr1 130.82(11)
C8 C7 C6 106.54(13)
C8 C7 H7 126.7
C6 C7 H7 126.7
C7 C8 C9 111.39(13)
C7 C8 C10 124.37(16)
C9 C8 C10 124.24(16)
C8 C9 C1 105.78(13)
C8 C9 H9A 110.6
C1 C9 H9A 110.6
C8 C9 H9B 110.6
C1 C9 H9B 110.6
H9A C9 H9B 108.7
C8 C10 H10A 109.5
C8 C10 H10B 109.5
H10A C10 H10B 109.5
C8 C10 H10C 109.5
H10A C10 H10C 109.5
H10B C10 H10C 109.5
O1 C11 Cr1 179.62(17)
O2 C12 Cr1 178.55(14)
O3 C13 Cr1 178.82(15)
C12 Cr1 C13 88.16(7)
C12 Cr1 C11 87.92(7)
C13 Cr1 C11 90.04(7)
C12 Cr1 C3 90.17(7)
C13 Cr1 C3 147.25(7)
C11 Cr1 C3 122.59(7)
C12 Cr1 C4 112.97(7)
C13 Cr1 C4 158.70(7)
C11 Cr1 C4 93.33(7)
C3 Cr1 C4 36.91(7)
C12 Cr1 C5 149.62(7)
C13 Cr1 C5 121.99(7)
C11 Cr1 C5 88.38(7)
C3 Cr1 C5 66.83(7)
C4 Cr1 C5 37.26(6)
C12 Cr1 C2 94.63(6)
C13 Cr1 C2 110.46(6)
C11 Cr1 C2 159.39(7)
C3 Cr1 C2 37.12(6)
C4 Cr1 C2 66.83(7)
C5 Cr1 C2 79.10(6)
C12 Cr1 C1 123.50(6)
C13 Cr1 C1 88.31(6)
C11 Cr1 C1 148.45(7)
C3 Cr1 C1 65.68(6)
C4 Cr1 C1 77.89(6)
C5 Cr1 C1 66.21(6)
C2 Cr1 C1 36.29(5)
C12 Cr1 C6 160.10(6)
C13 Cr1 C6 93.59(6)
C11 Cr1 C6 111.88(7)
C3 Cr1 C6 77.69(6)
C4 Cr1 C6 65.66(6)
C5 Cr1 C6 36.14(5)
C2 Cr1 C6 66.19(6)
C1 Cr1 C6 36.92(5)

loop_
_geom_bond_atom_site_label_1
_geom_bond_atom_site_label_2
_geom_bond_distance
C1 C2 1.402(2)
C1 C6 1.432(2)
C1 C9 1.487(2)
C1 Cr1 2.2543(14)
C2 C3 1.418(2)
C2 Cr1 2.2467(16)
C2 H2 0.9500
C3 C4 1.400(3)
C3 Cr1 2.2077(14)
C3 H3 0.9500
C4 C5 1.422(2)
C4 Cr1 2.2153(16)
C4 H4 0.9500
C5 C6 1.397(2)
C5 Cr1 2.2345(16)
C5 H5 0.9500
C6 C7 1.480(2)
C6 Cr1 2.2676(14)
C7 C8 1.415(2)
C7 H7 0.9500
C8 C9 1.436(2)
C8 C10 1.490(2)
C9 H9A 0.9900
C9 H9B 0.9900
C10 H10A 0.9800
C10 H10B 0.9800
C10 H10C 0.9800
C11 O1 1.154(2)
C11 Cr1 1.8405(17)
C12 O2 1.159(2)
C12 Cr1 1.8348(16)
C13 O3 1.1567(19)
C13 Cr1 1.8376(15)

loop_
_geom_torsion_atom_site_label_1
_geom_torsion_atom_site_label_2
_geom_torsion_atom_site_label_3
_geom_torsion_atom_site_label_4
_geom_torsion
C6 C1 C2 C3 0.2(2)
C9 C1 C2 C3 176.53(14)
Cr1 C1 C2 C3 -54.44(13)
C6 C1 C2 Cr1 54.68(12)
C9 C1 C2 Cr1 -129.03(16)
C1 C2 C3 C4 0.2(2)
Cr1 C2 C3 C4 -55.34(14)
C1 C2 C3 Cr1 55.52(13)
C2 C3 C4 C5 0.8(2)
Cr1 C3 C4 C5 -55.03(14)
C2 C3 C4 Cr1 55.84(14)
C3 C4 C5 C6 -2.2(2)
Cr1 C4 C5 C6 -56.86(13)
C3 C4 C5 Cr1 54.63(14)
C4 C5 C6 C1 2.6(2)
Cr1 C5 C6 C1 -52.96(12)
C4 C5 C6 C7 -176.48(15)
Cr1 C5 C6 C7 127.92(17)
C4 C5 C6 Cr1 55.59(13)
C2 C1 C6 C5 -1.7(2)
C9 C1 C6 C5 -178.74(13)
Cr1 C1 C6 C5 52.78(12)
C2 C1 C6 C7 177.63(14)
C9 C1 C6 C7 0.57(15)
Cr1 C1 C6 C7 -127.92(11)
C2 C1 C6 Cr1 -54.45(12)
C9 C1 C6 Cr1 128.48(11)
C5 C6 C7 C8 177.74(16)
C1 C6 C7 C8 -1.45(16)
Cr1 C6 C7 C8 -81.82(16)
C6 C7 C8 C9 1.83(17)
C6 C7 C8 C10 -177.96(14)
C7 C8 C9 C1 -1.48(17)
C10 C8 C9 C1 178.31(14)
C2 C1 C9 C8 -176.15(15)
C6 C1 C9 C8 0.52(15)
Cr1 C1 C9 C8 82.09(15)
C4 C3 Cr1 C12 -130.22(10)
C2 C3 Cr1 C12 97.46(11)
C4 C3 Cr1 C13 142.92(13)
C2 C3 Cr1 C13 10.59(18)
C4 C3 Cr1 C11 -42.58(13)
C2 C3 Cr1 C11 -174.90(10)
C2 C3 Cr1 C4 -132.33(15)
C4 C3 Cr1 C5 29.35(9)
C2 C3 Cr1 C5 -102.97(11)
C4 C3 Cr1 C2 132.33(15)
C4 C3 Cr1 C1 102.61(11)
C2 C3 Cr1 C1 -29.72(9)
C4 C3 Cr1 C6 65.67(10)
C2 C3 Cr1 C6 -66.65(10)
C3 C4 Cr1 C12 56.03(11)
C5 C4 Cr1 C12 -172.07(10)
C3 C4 Cr1 C13 -116.13(19)
C5 C4 Cr1 C13 15.8(2)
C3 C4 Cr1 C11 145.18(11)
C5 C4 Cr1 C11 -82.92(11)
C5 C4 Cr1 C3 131.90(15)
C3 C4 Cr1 C5 -131.90(15)
C3 C4 Cr1 C2 -29.04(9)
C5 C4 Cr1 C2 102.87(11)
C3 C4 Cr1 C1 -65.44(10)
C5 C4 Cr1 C1 66.46(10)
C3 C4 Cr1 C6 -102.28(11)
C5 C4 Cr1 C6 29.62(9)
C6 C5 Cr1 C12 144.77(12)
C4 C5 Cr1 C12 14.55(18)
C6 C5 Cr1 C13 -43.10(12)
C4 C5 Cr1 C13 -173.31(10)
C6 C5 Cr1 C11 -132.13(11)
C4 C5 Cr1 C11 97.65(11)
C6 C5 Cr1 C3 101.12(11)
C4 C5 Cr1 C3 -29.09(10)
C6 C5 Cr1 C4 130.22(15)
C6 C5 Cr1 C2 64.33(10)
C4 C5 Cr1 C2 -65.89(11)
C6 C5 Cr1 C1 28.63(9)
C4 C5 Cr1 C1 -101.58(11)
C4 C5 Cr1 C6 -130.22(15)
C1 C2 Cr1 C12 145.60(10)
C3 C2 Cr1 C12 -84.15(11)
C1 C2 Cr1 C13 55.84(11)
C3 C2 Cr1 C13 -173.91(10)
C1 C2 Cr1 C11 -117.98(19)
C3 C2 Cr1 C11 12.3(2)
C1 C2 Cr1 C3 -130.25(15)
C1 C2 Cr1 C4 -101.37(11)
C3 C2 Cr1 C4 28.88(10)
C1 C2 Cr1 C5 -64.42(10)
C3 C2 Cr1 C5 65.83(11)
C3 C2 Cr1 C1 130.25(15)
C1 C2 Cr1 C6 -28.90(9)
C3 C2 Cr1 C6 101.35(11)
C2 C1 Cr1 C12 -42.47(12)
C6 C1 Cr1 C12 -175.08(9)
C9 C1 Cr1 C12 86.41(15)
C2 C1 Cr1 C13 -129.14(11)
C6 C1 Cr1 C13 98.25(9)
C9 C1 Cr1 C13 -0.26(14)
C2 C1 Cr1 C11 143.55(13)
C6 C1 Cr1 C11 10.94(16)
C9 C1 Cr1 C11 -87.57(18)
C2 C1 Cr1 C3 30.36(10)
C6 C1 Cr1 C3 -102.24(10)
C9 C1 Cr1 C3 159.24(16)
C2 C1 Cr1 C4 67.20(10)
C6 C1 Cr1 C4 -65.41(9)
C9 C1 Cr1 C4 -163.93(15)
C2 C1 Cr1 C5 104.54(11)
C6 C1 Cr1 C5 -28.06(9)
C9 C1 Cr1 C5 -126.58(15)
C6 C1 Cr1 C2 -132.61(13)
C9 C1 Cr1 C2 128.88(18)
C2 C1 Cr1 C6 132.61(13)
C9 C1 Cr1 C6 -98.51(16)
C5 C6 Cr1 C12 -120.99(19)
C1 C6 Cr1 C12 12.1(2)
C7 C6 Cr1 C12 110.2(2)
C5 C6 Cr1 C13 144.50(11)
C1 C6 Cr1 C13 -82.37(9)
C7 C6 Cr1 C13 15.72(14)
C5 C6 Cr1 C11 53.02(12)
C1 C6 Cr1 C11 -173.85(9)
C7 C6 Cr1 C11 -75.76(15)
C5 C6 Cr1 C3 -67.41(11)
C1 C6 Cr1 C3 65.71(9)
C7 C6 Cr1 C3 163.81(15)
C5 C6 Cr1 C4 -30.49(10)
C1 C6 Cr1 C4 102.63(10)
C7 C6 Cr1 C4 -159.28(16)
C1 C6 Cr1 C5 133.12(14)
C7 C6 Cr1 C5 -128.78(19)
C5 C6 Cr1 C2 -104.69(11)
C1 C6 Cr1 C2 28.43(8)
C7 C6 Cr1 C2 126.53(15)
C5 C6 Cr1 C1 -133.12(14)
C7 C6 Cr1 C1 98.10(16)
